data_7719072
loop_
_publ_author_name
'Bora, Bidisha'
'Das, Namisha'
'Sultana, Jakia Parbin'
'Raza, Md Kausar'
'Goswami, Tridib K.'

_publ_section_title
;
 Mn(III) porphyrins as photosensitizers: structural, photophysical and
 anticancer studies.
;
_journal_issue 30
_journal_name_full 'Dalton transactions (Cambridge, England : 2003)'
_journal_page_first 11743
_journal_page_last 11756
_journal_paper_doi 10.1039/d4dt03432e
_journal_volume 54
_journal_year 2025
_chemical_formula_moiety 'C44 H32 Mn N4 O2, C6 H11 O4, 2(C3 H6 O2)'
_chemical_formula_sum 'C56 H55 Mn N4 O10'
_chemical_formula_weight 998.98
_space_group_crystal_system triclinic
_space_group_IT_number 2
_space_group_name_Hall '-P 1'
_space_group_name_H-M_alt 'P -1'
_atom_sites_solution_hydrogens mixed
_audit_creation_method SHELXL-2018/3
_audit_update_record
;
2025-06-17 deposited with the CCDC.	2025-07-04 downloaded from the CCDC.
;
_cell_angle_alpha 74.085(4)
_cell_angle_beta 72.020(4)
_cell_angle_gamma 80.958(4)
_cell_formula_units_Z 1
_cell_length_a 9.7228(8)
_cell_length_b 11.0236(9)
_cell_length_c 13.0907(11)
_cell_measurement_reflns_used 9943
_cell_measurement_temperature 296(2)
_cell_measurement_theta_max 26.46
_cell_measurement_theta_min 2.37
_cell_volume 1279.35(19)
_computing_cell_refinement 'Bruker SAINT'
_computing_data_collection 'Bruker APEX2'
_computing_data_reduction 'Bruker SAINT'
_computing_structure_refinement 'SHELXL-2018/3 (Sheldrick, 2018)'
_computing_structure_solution 'SHELXT 2018/2 (Sheldrick, 2015)'
_diffrn_ambient_temperature 296(2)
_diffrn_measured_fraction_theta_full 0.997
_diffrn_measured_fraction_theta_max 0.993
_diffrn_measurement_device_type 'Bruker APEX-II CCD'
_diffrn_measurement_method '\f and \w scans'
_diffrn_radiation_type MoK\a
_diffrn_radiation_wavelength 0.71073
_diffrn_reflns_av_R_equivalents 0.0253
_diffrn_reflns_av_unetI/netI 0.0220
_diffrn_reflns_Laue_measured_fraction_full 0.997
_diffrn_reflns_Laue_measured_fraction_max 0.993
_diffrn_reflns_limit_h_max 12
_diffrn_reflns_limit_h_min -12
_diffrn_reflns_limit_k_max 12
_diffrn_reflns_limit_k_min -13
_diffrn_reflns_limit_l_max 14
_diffrn_reflns_limit_l_min -16
_diffrn_reflns_number 16078
_diffrn_reflns_point_group_measured_fraction_full 0.997
_diffrn_reflns_point_group_measured_fraction_max 0.993
_diffrn_reflns_theta_full 25.242
_diffrn_reflns_theta_max 26.468
_diffrn_reflns_theta_min 2.849
_diffrn_source 'fine-focus sealed tube'
_exptl_absorpt_coefficient_mu 0.321
_exptl_crystal_colour purple
_exptl_crystal_density_diffrn 1.297
_exptl_crystal_description needle
_exptl_crystal_F_000 524
_exptl_crystal_size_max 0.180
_exptl_crystal_size_mid 0.140
_exptl_crystal_size_min 0.080
_refine_diff_density_max 0.309
_refine_diff_density_min -0.221
_refine_diff_density_rms 0.041
_refine_ls_extinction_coef 0.0094(16)
_refine_ls_extinction_expression Fc^*^=kFc[1+0.001xFc^2^\l^3^/sin(2\q)]^-1/4^
_refine_ls_extinction_method 'SHELXL-2018/3 (Sheldrick 2018)'
_refine_ls_goodness_of_fit_ref 1.062
_refine_ls_hydrogen_treatment mixed
_refine_ls_matrix_type full
_refine_ls_number_parameters 338
_refine_ls_number_reflns 5250
_refine_ls_number_restraints 0
_refine_ls_restrained_S_all 1.062
_refine_ls_R_factor_all 0.0416
_refine_ls_R_factor_gt 0.0364
_refine_ls_shift/su_max 0.000
_refine_ls_shift/su_mean 0.000
_refine_ls_structure_factor_coef Fsqd
_refine_ls_weighting_details 'w=1/[\s^2^(Fo^2^)+(0.0423P)^2^+0.5154P] where P=(Fo^2^+2Fc^2^)/3'
_refine_ls_weighting_scheme calc
_refine_ls_wR_factor_gt 0.0937
_refine_ls_wR_factor_ref 0.0989
_reflns_Friedel_coverage 0.000
_reflns_number_gt 4742
_reflns_number_total 5250
_reflns_threshold_expression 'I > 2\s(I)'
_cod_data_source_file d4dt03432e2.cif
_cod_data_source_block shelx
_cod_depositor_comments 'Adding full bibliography for 7719072--7719075.cif.'
_cod_database_code 7719072
_shelx_shelxl_version_number 2018/3
_shelx_space_group_comment
;
The symmetry employed for this shelxl refinement is uniquely defined
by the following loop, which should always be used as a source of
symmetry information in preference to the above space-group names.
They are only intended as comments.
;
_shelx_estimated_absorpt_t_min 0.945
_shelx_estimated_absorpt_t_max 0.975

loop_
_space_group_symop_operation_xyz
'x, y, z'
'-x, -y, -z'

loop_
_atom_site_label
_atom_site_type_symbol
_atom_site_fract_x
_atom_site_fract_y
_atom_site_fract_z
_atom_site_U_iso_or_equiv
_atom_site_adp_type
_atom_site_occupancy
_atom_site_site_symmetry_order
_atom_site_calc_flag
_atom_site_refinement_flags_posn
_atom_site_refinement_flags_adp
_atom_site_refinement_flags_occupancy
_atom_site_disorder_assembly
_atom_site_disorder_group
C1 C 0.07050(17) 0.47878(14) 0.71603(12) 0.0345(3) Uani 1 1 d . . . . .
C2 C 0.0452(2) 0.54518(16) 0.80096(14) 0.0459(4) Uani 1 1 d . . . . .
H2 H 0.075728 0.517096 0.864806 0.055 Uiso 1 1 calc R U . . .
C3 C -0.0309(2) 0.65571(16) 0.77152(14) 0.0464(4) Uani 1 1 d . . . . .
H3 H -0.062131 0.717997 0.811121 0.056 Uiso 1 1 calc R U . . .
C4 C -0.05472(17) 0.65961(14) 0.66824(13) 0.0354(3) Uani 1 1 d . . . . .
C5 C -0.13564(17) 0.75615(14) 0.61356(13) 0.0355(3) Uani 1 1 d . . . . .
C6 C -0.16450(17) 0.75517(13) 0.51620(13) 0.0347(3) Uani 1 1 d . . . . .
C7 C -0.2454(2) 0.85532(16) 0.45823(15) 0.0472(4) Uani 1 1 d . . . . .
H7 H -0.289729 0.928615 0.480436 0.057 Uiso 1 1 calc R U . . .
C8 C -0.2459(2) 0.82444(16) 0.36636(15) 0.0485(4) Uani 1 1 d . . . . .
H8 H -0.290001 0.872598 0.312925 0.058 Uiso 1 1 calc R U . . .
C9 C -0.16622(17) 0.70386(14) 0.36528(12) 0.0350(3) Uani 1 1 d . . . . .
C10 C 0.14292(17) 0.35927(14) 0.71784(12) 0.0351(3) Uani 1 1 d . . . . .
C11 C -0.19674(18) 0.86933(14) 0.66089(13) 0.0387(3) Uani 1 1 d . . . . .
C12 C -0.1074(2) 0.95940(17) 0.65256(17) 0.0551(5) Uani 1 1 d . . . . .
H12 H -0.007916 0.947488 0.621275 0.066 Uiso 1 1 calc R U . . .
C13 C -0.1648(3) 1.06751(19) 0.6905(2) 0.0673(6) Uani 1 1 d . . . . .
H13 H -0.103808 1.127683 0.684630 0.081 Uiso 1 1 calc R U . . .
C14 C -0.3113(3) 1.08591(17) 0.73672(18) 0.0614(5) Uani 1 1 d . . . . .
H14 H -0.349878 1.159229 0.760805 0.074 Uiso 1 1 calc R U . . .
C15 C -0.4004(2) 0.99625(18) 0.74729(16) 0.0543(5) Uani 1 1 d . . . . .
H15 H -0.499538 1.007957 0.780015 0.065 Uiso 1 1 calc R U . . .
C16 C -0.3437(2) 0.88744(17) 0.70931(15) 0.0467(4) Uani 1 1 d . . . . .
H16 H -0.404978 0.826878 0.716603 0.056 Uiso 1 1 calc R U . . .
C17 C 0.19194(19) 0.29055(15) 0.81772(13) 0.0398(4) Uani 1 1 d . . . . .
C18 C 0.1154(3) 0.1945(2) 0.89262(19) 0.0759(7) Uani 1 1 d . . . . .
H18 H 0.034014 0.172771 0.880588 0.091 Uiso 1 1 calc R U . . .
C19 C 0.1571(4) 0.1290(3) 0.9862(2) 0.0989(10) Uani 1 1 d . . . . .
H19 H 0.103633 0.063913 1.036413 0.119 Uiso 1 1 calc R U . . .
C20 C 0.2749(3) 0.1593(2) 1.00475(19) 0.0832(8) Uani 1 1 d . . . . .
H20 H 0.302477 0.116024 1.068014 0.100 Uiso 1 1 calc R U . . .
C21 C 0.3525(3) 0.2530(3) 0.9304(2) 0.0916(9) Uani 1 1 d . . . . .
H21 H 0.434542 0.273322 0.942517 0.110 Uiso 1 1 calc R U . . .
C22 C 0.3120(3) 0.3195(2) 0.83659(19) 0.0707(6) Uani 1 1 d . . . . .
H22 H 0.366563 0.383884 0.786372 0.085 Uiso 1 1 calc R U . . .
C23 C 0.4870(2) 0.60568(19) 0.61738(18) 0.0546(5) Uani 1 1 d . . . . .
C24 C 0.3808(3) 0.6946(2) 0.5638(3) 0.0790(7) Uani 1 1 d . . . . .
H24A H 0.425773 0.717165 0.484636 0.095 Uiso 1 1 calc R U . . .
H24B H 0.297040 0.649232 0.576368 0.095 Uiso 1 1 calc R U . . .
C25 C 0.3308(4) 0.8093(3) 0.6007(4) 0.1207(14) Uani 1 1 d . . . . .
H25A H 0.281324 0.788931 0.678310 0.181 Uiso 1 1 calc R U . . .
H25B H 0.265445 0.859362 0.560504 0.181 Uiso 1 1 calc R U . . .
H25C H 0.412179 0.856305 0.587819 0.181 Uiso 1 1 calc R U . . .
C26 C 0.6990(3) 0.4151(2) 0.89002(18) 0.0671(6) Uani 1 1 d . . . . .
C27 C 0.7235(4) 0.3827(3) 1.0022(2) 0.0995(10) Uani 1 1 d . . . . .
H27A H 0.818295 0.407198 0.994786 0.119 Uiso 1 1 calc R U . . .
H27B H 0.651655 0.431785 1.048016 0.119 Uiso 1 1 calc R U . . .
C28 C 0.7154(6) 0.2497(5) 1.0579(3) 0.1590(19) Uani 1 1 d . . . . .
H28A H 0.615597 0.231131 1.088510 0.239 Uiso 1 1 calc R U . . .
H28B H 0.761556 0.230443 1.116177 0.239 Uiso 1 1 calc R U . . .
H28C H 0.763761 0.199330 1.005765 0.239 Uiso 1 1 calc R U . . .
Mn1 Mn 0.000000 0.500000 0.500000 0.02874(11) Uani 1 2 d S . P . .
N1 N 0.00933(13) 0.55052(11) 0.63474(10) 0.0318(3) Uani 1 1 d . . . . .
N2 N -0.11820(13) 0.66219(11) 0.45828(10) 0.0316(3) Uani 1 1 d . . . . .
O1 O -0.19780(14) 0.40188(12) 0.60203(11) 0.0415(3) Uani 1 1 d . . . . .
O2 O 0.51891(18) 0.62171(14) 0.69582(14) 0.0708(4) Uani 1 1 d . . . . .
O3 O 0.54091(16) 0.51030(16) 0.57618(14) 0.0707(4) Uani 1 1 d . . . . .
O4 O 0.7413(2) 0.34640(18) 0.82866(13) 0.0844(5) Uani 1 1 d . . . . .
O5 O 0.6316(3) 0.5271(2) 0.86517(18) 0.0917(6) Uani 1 1 d . . . . .
H1B H -0.211(2) 0.381(2) 0.673(2) 0.063(7) Uiso 1 1 d . . . . .
H1A H -0.270(3) 0.432(2) 0.593(2) 0.070(8) Uiso 1 1 d . . . . .
H5O H 0.610(4) 0.540(4) 0.806(3) 0.136(15) Uiso 1 1 d . . . . .
H3A H 0.500000 0.500000 0.500000 0.124(15) Uiso 1 2 d S . P . .

loop_
_atom_site_aniso_label
_atom_site_aniso_U_11
_atom_site_aniso_U_22
_atom_site_aniso_U_33
_atom_site_aniso_U_23
_atom_site_aniso_U_13
_atom_site_aniso_U_12
C1 0.0404(8) 0.0339(7) 0.0332(7) -0.0079(6) -0.0178(6) 0.0008(6)
C2 0.0628(11) 0.0445(9) 0.0402(9) -0.0155(7) -0.0292(8) 0.0071(8)
C3 0.0636(11) 0.0416(9) 0.0443(9) -0.0199(7) -0.0273(8) 0.0087(8)
C4 0.0425(8) 0.0320(7) 0.0360(8) -0.0115(6) -0.0162(6) 0.0014(6)
C5 0.0414(8) 0.0290(7) 0.0381(8) -0.0111(6) -0.0141(6) 0.0028(6)
C6 0.0402(8) 0.0277(7) 0.0370(8) -0.0084(6) -0.0154(6) 0.0053(6)
C7 0.0622(11) 0.0346(8) 0.0478(9) -0.0136(7) -0.0269(8) 0.0177(7)
C8 0.0637(11) 0.0397(9) 0.0455(9) -0.0107(7) -0.0309(8) 0.0185(8)
C9 0.0399(8) 0.0314(7) 0.0352(7) -0.0058(6) -0.0181(6) 0.0048(6)
C10 0.0395(8) 0.0342(7) 0.0338(7) -0.0052(6) -0.0182(6) 0.0015(6)
C11 0.0522(9) 0.0304(7) 0.0368(8) -0.0110(6) -0.0194(7) 0.0067(6)
C12 0.0579(11) 0.0419(9) 0.0651(12) -0.0210(9) -0.0101(9) -0.0029(8)
C13 0.0830(15) 0.0385(10) 0.0822(15) -0.0250(10) -0.0148(12) -0.0082(10)
C14 0.0885(15) 0.0346(9) 0.0620(12) -0.0214(8) -0.0232(11) 0.0142(9)
C15 0.0594(11) 0.0517(10) 0.0530(10) -0.0209(8) -0.0213(9) 0.0189(9)
C16 0.0515(10) 0.0431(9) 0.0513(10) -0.0185(8) -0.0213(8) 0.0059(7)
C17 0.0507(9) 0.0366(8) 0.0355(8) -0.0091(6) -0.0222(7) 0.0086(7)
C18 0.0966(18) 0.0747(15) 0.0580(13) 0.0156(11) -0.0402(12) -0.0302(13)
C19 0.151(3) 0.0823(18) 0.0590(15) 0.0261(13) -0.0503(17) -0.0318(18)
C20 0.124(2) 0.0783(16) 0.0521(13) -0.0037(12) -0.0555(15) 0.0208(15)
C21 0.0921(19) 0.118(2) 0.0806(17) -0.0043(16) -0.0657(16) -0.0039(17)
C22 0.0709(14) 0.0831(16) 0.0632(13) 0.0068(11) -0.0420(11) -0.0169(12)
C23 0.0484(10) 0.0496(10) 0.0647(12) -0.0059(9) -0.0213(9) -0.0037(8)
C24 0.0708(14) 0.0614(14) 0.112(2) -0.0102(13) -0.0507(15) 0.0048(11)
C25 0.110(2) 0.0636(17) 0.207(4) -0.030(2) -0.086(3) 0.0212(16)
C26 0.0678(13) 0.0828(16) 0.0502(11) -0.0124(11) -0.0160(10) -0.0113(12)
C27 0.110(2) 0.132(3) 0.0588(15) -0.0244(17) -0.0320(15) 0.003(2)
C28 0.209(5) 0.169(4) 0.072(2) 0.008(2) -0.050(3) 0.018(4)
Mn1 0.03469(18) 0.02486(16) 0.02987(17) -0.00720(11) -0.01603(12) 0.00385(11)
N1 0.0373(6) 0.0281(6) 0.0333(6) -0.0084(5) -0.0164(5) 0.0032(5)
N2 0.0375(6) 0.0276(6) 0.0324(6) -0.0080(5) -0.0160(5) 0.0040(5)
O1 0.0381(6) 0.0436(6) 0.0422(7) -0.0060(5) -0.0149(5) -0.0022(5)
O2 0.0832(11) 0.0590(9) 0.0803(11) -0.0191(8) -0.0396(9) 0.0036(8)
O3 0.0613(9) 0.0853(11) 0.0806(10) -0.0331(9) -0.0436(8) 0.0222(8)
O4 0.1173(15) 0.0833(12) 0.0518(9) -0.0153(8) -0.0261(9) -0.0023(10)
O5 0.1129(16) 0.0962(14) 0.0756(12) -0.0301(11) -0.0423(12) 0.0139(12)

loop_
_atom_type_symbol
_atom_type_description
_atom_type_scat_dispersion_real
_atom_type_scat_dispersion_imag
_atom_type_scat_source
C C 0.0033 0.0016 'International Tables Vol C Tables 4.2.6.8 and 6.1.1.4'
H H 0.0000 0.0000 'International Tables Vol C Tables 4.2.6.8 and 6.1.1.4'
Mn Mn 0.3368 0.7283 'International Tables Vol C Tables 4.2.6.8 and 6.1.1.4'
N N 0.0061 0.0033 'International Tables Vol C Tables 4.2.6.8 and 6.1.1.4'
O O 0.0106 0.0060 'International Tables Vol C Tables 4.2.6.8 and 6.1.1.4'

loop_
_geom_angle_atom_site_label_1
_geom_angle_atom_site_label_2
_geom_angle_atom_site_label_3
_geom_angle
_geom_angle_site_symmetry_1
_geom_angle_site_symmetry_3
_geom_angle_publ_flag
N1 C1 C10 125.88(13) . . ?
N1 C1 C2 109.33(13) . . ?
C10 C1 C2 124.77(14) . . ?
C3 C2 C1 107.57(14) . . ?
C3 C2 H2 126.2 . . ?
C1 C2 H2 126.2 . . ?
C2 C3 C4 107.39(14) . . ?
C2 C3 H3 126.3 . . ?
C4 C3 H3 126.3 . . ?
N1 C4 C5 125.89(13) . . ?
N1 C4 C3 109.42(13) . . ?
C5 C4 C3 124.63(14) . . ?
C4 C5 C6 123.91(14) . . ?
C4 C5 C11 119.08(13) . . ?
C6 C5 C11 117.00(13) . . ?
N2 C6 C5 126.69(13) . . ?
N2 C6 C7 109.03(13) . . ?
C5 C6 C7 124.26(14) . . ?
C8 C7 C6 107.67(14) . . ?
C8 C7 H7 126.2 . . ?
C6 C7 H7 126.2 . . ?
C7 C8 C9 107.56(14) . . ?
C7 C8 H8 126.2 . . ?
C9 C8 H8 126.2 . . ?
N2 C9 C10 126.40(13) . 2_566 ?
N2 C9 C8 109.27(13) . . ?
C10 C9 C8 124.33(14) 2_566 . ?
C9 C10 C1 123.97(14) 2_566 . ?
C9 C10 C17 117.44(13) 2_566 . ?
C1 C10 C17 118.49(13) . . ?
C16 C11 C12 118.99(15) . . ?
C16 C11 C5 120.54(15) . . ?
C12 C11 C5 120.42(15) . . ?
C11 C12 C13 120.48(19) . . ?
C11 C12 H12 119.8 . . ?
C13 C12 H12 119.8 . . ?
C14 C13 C12 120.2(2) . . ?
C14 C13 H13 119.9 . . ?
C12 C13 H13 119.9 . . ?
C15 C14 C13 119.85(17) . . ?
C15 C14 H14 120.1 . . ?
C13 C14 H14 120.1 . . ?
C14 C15 C16 120.35(19) . . ?
C14 C15 H15 119.8 . . ?
C16 C15 H15 119.8 . . ?
C11 C16 C15 120.14(17) . . ?
C11 C16 H16 119.9 . . ?
C15 C16 H16 119.9 . . ?
C22 C17 C18 118.37(17) . . ?
C22 C17 C10 122.36(17) . . ?
C18 C17 C10 119.27(16) . . ?
C17 C18 C19 120.9(2) . . ?
C17 C18 H18 119.5 . . ?
C19 C18 H18 119.5 . . ?
C20 C19 C18 120.3(2) . . ?
C20 C19 H19 119.9 . . ?
C18 C19 H19 119.9 . . ?
C19 C20 C21 119.2(2) . . ?
C19 C20 H20 120.4 . . ?
C21 C20 H20 120.4 . . ?
C20 C21 C22 121.2(2) . . ?
C20 C21 H21 119.4 . . ?
C22 C21 H21 119.4 . . ?
C17 C22 C21 120.0(2) . . ?
C17 C22 H22 120.0 . . ?
C21 C22 H22 120.0 . . ?
O2 C23 O3 121.69(18) . . ?
O2 C23 C24 122.9(2) . . ?
O3 C23 C24 115.4(2) . . ?
C25 C24 C23 116.4(2) . . ?
C25 C24 H24A 108.2 . . ?
C23 C24 H24A 108.2 . . ?
C25 C24 H24B 108.2 . . ?
C23 C24 H24B 108.2 . . ?
H24A C24 H24B 107.3 . . ?
C24 C25 H25A 109.5 . . ?
C24 C25 H25B 109.5 . . ?
H25A C25 H25B 109.5 . . ?
C24 C25 H25C 109.5 . . ?
H25A C25 H25C 109.5 . . ?
H25B C25 H25C 109.5 . . ?
O4 C26 O5 123.8(2) . . ?
O4 C26 C27 122.6(3) . . ?
O5 C26 C27 113.5(2) . . ?
C28 C27 C26 113.9(3) . . ?
C28 C27 H27A 108.8 . . ?
C26 C27 H27A 108.8 . . ?
C28 C27 H27B 108.8 . . ?
C26 C27 H27B 108.8 . . ?
H27A C27 H27B 107.7 . . ?
C27 C28 H28A 109.5 . . ?
C27 C28 H28B 109.5 . . ?
H28A C28 H28B 109.5 . . ?
C27 C28 H28C 109.5 . . ?
H28A C28 H28C 109.5 . . ?
H28B C28 H28C 109.5 . . ?
N2 Mn1 N2 180.00(6) . 2_566 ?
N2 Mn1 N1 90.09(5) . . ?
N2 Mn1 N1 89.91(5) 2_566 . ?
N2 Mn1 N1 89.91(5) . 2_566 ?
N2 Mn1 N1 90.09(5) 2_566 2_566 ?
N1 Mn1 N1 180.0 . 2_566 ?
N2 Mn1 O1 91.69(5) . . ?
N2 Mn1 O1 88.31(5) 2_566 . ?
N1 Mn1 O1 89.15(5) . . ?
N1 Mn1 O1 90.85(5) 2_566 . ?
N2 Mn1 O1 88.31(5) . 2_566 ?
N2 Mn1 O1 91.69(5) 2_566 2_566 ?
N1 Mn1 O1 90.85(5) . 2_566 ?
N1 Mn1 O1 89.15(5) 2_566 2_566 ?
O1 Mn1 O1 180.0 . 2_566 ?
C1 N1 C4 106.28(12) . . ?
C1 N1 Mn1 126.79(10) . . ?
C4 N1 Mn1 126.74(10) . . ?
C9 N2 C6 106.46(11) . . ?
C9 N2 Mn1 126.87(10) . . ?
C6 N2 Mn1 126.65(10) . . ?
Mn1 O1 H1B 116.8(15) . . ?
Mn1 O1 H1A 117.9(19) . . ?
H1B O1 H1A 106(2) . . ?
C23 O3 H3A 117.27(14) . . ?
C26 O5 H5O 112(3) . . ?

loop_
_geom_bond_atom_site_label_1
_geom_bond_atom_site_label_2
_geom_bond_distance
_geom_bond_site_symmetry_2
_geom_bond_publ_flag
C1 N1 1.3758(18) . ?
C1 C10 1.390(2) . ?
C1 C2 1.433(2) . ?
C2 C3 1.347(2) . ?
C2 H2 0.9300 . ?
C3 C4 1.429(2) . ?
C3 H3 0.9300 . ?
C4 N1 1.3825(18) . ?
C4 C5 1.389(2) . ?
C5 C6 1.390(2) . ?
C5 C11 1.502(2) . ?
C6 N2 1.3778(18) . ?
C6 C7 1.432(2) . ?
C7 C8 1.338(2) . ?
C7 H7 0.9300 . ?
C8 C9 1.431(2) . ?
C8 H8 0.9300 . ?
C9 N2 1.3740(18) . ?
C9 C10 1.390(2) 2_566 ?
C10 C17 1.496(2) . ?
C11 C16 1.380(2) . ?
C11 C12 1.381(3) . ?
C12 C13 1.387(3) . ?
C12 H12 0.9300 . ?
C13 C14 1.371(3) . ?
C13 H13 0.9300 . ?
C14 C15 1.367(3) . ?
C14 H14 0.9300 . ?
C15 C16 1.393(2) . ?
C15 H15 0.9300 . ?
C16 H16 0.9300 . ?
C17 C22 1.365(3) . ?
C17 C18 1.366(3) . ?
C18 C19 1.384(3) . ?
C18 H18 0.9300 . ?
C19 C20 1.349(4) . ?
C19 H19 0.9300 . ?
C20 C21 1.351(4) . ?
C20 H20 0.9300 . ?
C21 C22 1.384(3) . ?
C21 H21 0.9300 . ?
C22 H22 0.9300 . ?
C23 O2 1.223(3) . ?
C23 O3 1.278(2) . ?
C23 C24 1.506(3) . ?
C24 C25 1.437(4) . ?
C24 H24A 0.9700 . ?
C24 H24B 0.9700 . ?
C25 H25A 0.9600 . ?
C25 H25B 0.9600 . ?
C25 H25C 0.9600 . ?
C26 O4 1.191(3) . ?
C26 O5 1.311(3) . ?
C26 C27 1.498(3) . ?
C27 C28 1.450(5) . ?
C27 H27A 0.9700 . ?
C27 H27B 0.9700 . ?
C28 H28A 0.9600 . ?
C28 H28B 0.9600 . ?
C28 H28C 0.9600 . ?
Mn1 N2 2.0054(11) . ?
Mn1 N2 2.0055(11) 2_566 ?
Mn1 N1 2.0207(12) . ?
Mn1 N1 2.0207(12) 2_566 ?
Mn1 O1 2.2200(12) . ?
Mn1 O1 2.2200(12) 2_566 ?
O1 H1B 0.87(3) . ?
O1 H1A 0.75(3) . ?
O3 H3A 1.2194(15) . ?
O5 H5O 0.84(4) . ?

loop_
_geom_hbond_atom_site_label_D
_geom_hbond_atom_site_label_H
_geom_hbond_atom_site_label_A
_geom_hbond_distance_DH
_geom_hbond_distance_HA
_geom_hbond_distance_DA
_geom_hbond_angle_DHA
_geom_hbond_site_symmetry_A
_geom_hbond_publ_flag
C27 H27B O5 0.97 2.65 3.477(4) 143.0 2_667 yes
O5 H5O O2 0.84(4) 1.87(4) 2.660(3) 157(4) . yes
O3 H3A O3 1.2194(15) 1.2194(15) 2.439(3) 180.000(1) 2_666 yes
C27 H27B O5 0.97 2.65 3.477(4) 143.0 2_667 yes
O5 H5O O2 0.84(4) 1.87(4) 2.660(3) 157(4) . yes
O3 H3A O3 1.2194(15) 1.2194(15) 2.439(3) 180.000(1) 2_666 yes

loop_
_geom_torsion_atom_site_label_1
_geom_torsion_atom_site_label_2
_geom_torsion_atom_site_label_3
_geom_torsion_atom_site_label_4
_geom_torsion
_geom_torsion_site_symmetry_1
_geom_torsion_site_symmetry_2
_geom_torsion_site_symmetry_3
_geom_torsion_site_symmetry_4
_geom_torsion_publ_flag
N1 C1 C2 C3 0.2(2) . . . . ?
C10 C1 C2 C3 -178.47(16) . . . . ?
C1 C2 C3 C4 0.3(2) . . . . ?
C2 C3 C4 N1 -0.7(2) . . . . ?
C2 C3 C4 C5 176.66(17) . . . . ?
N1 C4 C5 C6 0.6(3) . . . . ?
C3 C4 C5 C6 -176.30(16) . . . . ?
N1 C4 C5 C11 -179.43(14) . . . . ?
C3 C4 C5 C11 3.7(3) . . . . ?
C4 C5 C6 N2 -0.7(3) . . . . ?
C11 C5 C6 N2 179.27(15) . . . . ?
C4 C5 C6 C7 -178.77(16) . . . . ?
C11 C5 C6 C7 1.2(2) . . . . ?
N2 C6 C7 C8 -1.0(2) . . . . ?
C5 C6 C7 C8 177.32(17) . . . . ?
C6 C7 C8 C9 0.4(2) . . . . ?
C7 C8 C9 N2 0.3(2) . . . . ?
C7 C8 C9 C10 -179.85(17) . . . 2_566 ?
N1 C1 C10 C9 1.4(3) . . . 2_566 ?
C2 C1 C10 C9 179.86(16) . . . 2_566 ?
N1 C1 C10 C17 -175.02(15) . . . . ?
C2 C1 C10 C17 3.4(2) . . . . ?
C4 C5 C11 C16 -108.31(19) . . . . ?
C6 C5 C11 C16 71.7(2) . . . . ?
C4 C5 C11 C12 74.3(2) . . . . ?
C6 C5 C11 C12 -105.69(19) . . . . ?
C16 C11 C12 C13 -1.1(3) . . . . ?
C5 C11 C12 C13 176.28(18) . . . . ?
C11 C12 C13 C14 0.0(3) . . . . ?
C12 C13 C14 C15 1.3(3) . . . . ?
C13 C14 C15 C16 -1.3(3) . . . . ?
C12 C11 C16 C15 1.1(3) . . . . ?
C5 C11 C16 C15 -176.33(16) . . . . ?
C14 C15 C16 C11 0.1(3) . . . . ?
C9 C10 C17 C22 106.0(2) 2_566 . . . ?
C1 C10 C17 C22 -77.4(2) . . . . ?
C9 C10 C17 C18 -73.4(2) 2_566 . . . ?
C1 C10 C17 C18 103.3(2) . . . . ?
C22 C17 C18 C19 0.8(4) . . . . ?
C10 C17 C18 C19 -179.8(2) . . . . ?
C17 C18 C19 C20 -0.1(5) . . . . ?
C18 C19 C20 C21 -0.8(5) . . . . ?
C19 C20 C21 C22 0.9(5) . . . . ?
C18 C17 C22 C21 -0.7(4) . . . . ?
C10 C17 C22 C21 179.9(2) . . . . ?
C20 C21 C22 C17 -0.1(5) . . . . ?
O2 C23 C24 C25 7.4(4) . . . . ?
O3 C23 C24 C25 -173.5(3) . . . . ?
O4 C26 C27 C28 -36.5(5) . . . . ?
O5 C26 C27 C28 145.7(3) . . . . ?
C10 C1 N1 C4 178.05(15) . . . . ?
C2 C1 N1 C4 -0.60(18) . . . . ?
C10 C1 N1 Mn1 2.8(2) . . . . ?
C2 C1 N1 Mn1 -175.83(11) . . . . ?
C5 C4 N1 C1 -176.51(15) . . . . ?
C3 C4 N1 C1 0.77(18) . . . . ?
C5 C4 N1 Mn1 -1.3(2) . . . . ?
C3 C4 N1 Mn1 176.01(11) . . . . ?
C10 C9 N2 C6 179.24(15) 2_566 . . . ?
C8 C9 N2 C6 -0.88(18) . . . . ?
C10 C9 N2 Mn1 0.5(2) 2_566 . . . ?
C8 C9 N2 Mn1 -179.57(11) . . . . ?
C5 C6 N2 C9 -177.13(15) . . . . ?
C7 C6 N2 C9 1.15(18) . . . . ?
C5 C6 N2 Mn1 1.6(2) . . . . ?
C7 C6 N2 Mn1 179.85(11) . . . . ?
